data_4132884
loop_
_publ_author_name
'Zheng, Zhiyao'
'Cao, Yuxi'
'Chong, Qinglei'
'Han, Zhaobin'
'Ding, Jiaming'
'Luo, Chenguang'
'Wang, Zheng'
'Zhu, Dongsheng'
'Zhou, Qi-Lin'
'Ding, Kuiling'

_publ_section_title
;
 Chiral Cyclohexyl-Fused Spirobiindanes: Practical Synthesis, Ligand
 Development, and Asymmetric Catalysis.
;
_journal_issue 32
_journal_name_full 'Journal of the American Chemical Society'
_journal_page_first 10374
_journal_page_last 10381
_journal_paper_doi 10.1021/jacs.8b07125
_journal_volume 140
_journal_year 2018
_chemical_absolute_configuration ad
_chemical_formula_sum 'C54 H64 B Cl4 F4 N2 O4 P2 Rh'
_chemical_formula_weight 1198.53
_space_group_crystal_system monoclinic
_space_group_IT_number 4
_space_group_name_Hall 'P 2yb'
_space_group_name_H-M_alt 'P 1 21 1'
_atom_sites_solution_hydrogens geom
_audit_creation_method SHELXL-2013
_cell_angle_alpha 90
_cell_angle_beta 92.787(2)
_cell_angle_gamma 90
_cell_formula_units_Z 2
_cell_length_a 12.2182(11)
_cell_length_b 18.0171(17)
_cell_length_c 12.2970(12)
_cell_measurement_reflns_used 3561
_cell_measurement_temperature 293(2)
_cell_measurement_theta_max 42.165
_cell_measurement_theta_min 4.589
_cell_volume 2703.8(4)
_computing_cell_refinement 'Bruker SMART'
_computing_data_collection 'Bruker SMART'
_computing_data_reduction 'Bruker SHELXTL'
_computing_molecular_graphics 'Bruker SHELXTL'
_computing_publication_material 'Bruker SHELXTL'
_computing_structure_refinement 'SHELXL-2013 (Sheldrick, 2013)'
_computing_structure_solution 'Bruker SHELXTL'
_diffrn_ambient_temperature 293(2)
_diffrn_measured_fraction_theta_full 0.974
_diffrn_measured_fraction_theta_max 0.999
_diffrn_measurement_device_type 'CCD area detector'
_diffrn_measurement_method 'phi and omega scans'
_diffrn_radiation_type MoK\a
_diffrn_radiation_wavelength 0.71073
_diffrn_reflns_av_R_equivalents 0.0435
_diffrn_reflns_av_unetI/netI 0.0607
_diffrn_reflns_Laue_measured_fraction_full 0.974
_diffrn_reflns_Laue_measured_fraction_max 0.999
_diffrn_reflns_limit_h_max 13
_diffrn_reflns_limit_h_min -14
_diffrn_reflns_limit_k_max 21
_diffrn_reflns_limit_k_min -15
_diffrn_reflns_limit_l_max 14
_diffrn_reflns_limit_l_min -14
_diffrn_reflns_number 15043
_diffrn_reflns_point_group_measured_fraction_full 0.736
_diffrn_reflns_point_group_measured_fraction_max 0.756
_diffrn_reflns_theta_full 25.242
_diffrn_reflns_theta_max 24.998
_diffrn_reflns_theta_min 1.669
_exptl_absorpt_coefficient_mu 0.634
_exptl_absorpt_correction_T_max 0.7456
_exptl_absorpt_correction_T_min 0.6421
_exptl_absorpt_correction_type multi-scan
_exptl_absorpt_process_details sadabs
_exptl_crystal_colour yellow
_exptl_crystal_density_diffrn 1.472
_exptl_crystal_description prismatic
_exptl_crystal_F_000 1236
_exptl_crystal_size_max 0.200
_exptl_crystal_size_mid 0.170
_exptl_crystal_size_min 0.120
_refine_diff_density_max 0.874
_refine_diff_density_min -0.521
_refine_diff_density_rms 0.086
_refine_ls_abs_structure_details
; 
 Flack x determined using 1849 quotients [(I+)-(I-)]/[(I+)+(I-)] 
 (Parsons and Flack (2004), Acta Cryst. A60, s61). 
;
_refine_ls_abs_structure_Flack 0.03(2)
_refine_ls_extinction_method none
_refine_ls_goodness_of_fit_ref 1.035
_refine_ls_hydrogen_treatment constr
_refine_ls_matrix_type full
_refine_ls_number_parameters 653
_refine_ls_number_reflns 7201
_refine_ls_number_restraints 1
_refine_ls_restrained_S_all 1.034
_refine_ls_R_factor_all 0.0565
_refine_ls_R_factor_gt 0.0509
_refine_ls_shift/su_max 0.000
_refine_ls_shift/su_mean 0.000
_refine_ls_structure_factor_coef Fsqd
_refine_ls_weighting_details 'w=1/[\s^2^(Fo^2^)+(0.0777P)^2^] where P=(Fo^2^+2Fc^2^)/3'
_refine_ls_weighting_scheme calc
_refine_ls_wR_factor_gt 0.1217
_refine_ls_wR_factor_ref 0.1254
_reflns_Friedel_coverage 0.461
_reflns_Friedel_fraction_full 0.481
_reflns_Friedel_fraction_max 0.494
_reflns_number_gt 6519
_reflns_number_total 7201
_reflns_threshold_expression 'I > 2\s(I)'
_cod_data_source_file ja8b07125_si_009.cif
_cod_data_source_block cd17171
_cod_original_sg_symbol_H-M 'P 21'
_cod_database_code 4132884
_shelx_space_group_comment
; 
The symmetry employed for this shelxl refinement is uniquely defined 
by the following loop, which should always be used as a source of 
symmetry information in preference to the above space-group names. 
They are only intended as comments. 
;
_shelx_estimated_absorpt_t_min 0.884
_shelx_estimated_absorpt_t_max 0.928
_shelxl_version_number 2013-4

loop_
_space_group_symop_operation_xyz
'x, y, z'
'-x, y+1/2, -z'

loop_
_atom_site_label
_atom_site_type_symbol
_atom_site_fract_x
_atom_site_fract_y
_atom_site_fract_z
_atom_site_U_iso_or_equiv
_atom_site_adp_type
_atom_site_occupancy
_atom_site_site_symmetry_order
_atom_site_calc_flag
_atom_site_refinement_flags_posn
_atom_site_refinement_flags_adp
Rh1 Rh 0.64329(4) 0.11243(3) 0.22414(4) 0.03122(16) Uani 1 1 d . .
Cl1 Cl 0.2357(6) 0.1954(4) 0.4704(5) 0.179(2) Uani 1 1 d . .
Cl2 Cl 0.2479(6) 0.2720(5) 0.2694(6) 0.203(3) Uani 1 1 d . .
Cl3 Cl 0.1088(11) 0.4464(5) 0.4092(7) 0.313(7) Uani 1 1 d . .
Cl4 Cl 0.0009(6) 0.3855(5) 0.2248(7) 0.209(3) Uani 1 1 d . .
P1 P 0.80862(15) 0.05334(11) 0.21573(16) 0.0343(4) Uani 1 1 d . .
P2 P 0.71219(15) 0.20551(11) 0.33003(15) 0.0322(4) Uani 1 1 d . .
F1 F 0.7968(5) 0.1554(4) 0.9277(5) 0.0877(19) Uani 1 1 d . .
F2 F 0.6676(8) 0.1824(6) 0.8055(8) 0.136(3) Uani 1 1 d . .
F3 F 0.8311(6) 0.1442(5) 0.7552(5) 0.125(4) Uani 1 1 d . .
F4 F 0.7198(7) 0.0653(5) 0.8311(8) 0.123(3) Uani 1 1 d . .
N1 N 0.9268(5) 0.0948(4) 0.2337(6) 0.0437(17) Uani 1 1 d . .
N2 N 0.8116(5) 0.1933(4) 0.4196(5) 0.0412(15) Uani 1 1 d . .
O1 O 0.8305(4) -0.0109(3) 0.3069(4) 0.0374(12) Uani 1 1 d . .
O2 O 0.8062(4) 0.0063(3) 0.1028(4) 0.0411(12) Uani 1 1 d . .
O3 O 0.6096(4) 0.2451(3) 0.3891(4) 0.0348(11) Uani 1 1 d . .
O4 O 0.7616(4) 0.2753(3) 0.2671(4) 0.0377(12) Uani 1 1 d . .
B1 B 0.7537(10) 0.1366(7) 0.8294(9) 0.061(3) Uani 1 1 d . .
C1 C 0.7555(6) -0.0695(4) 0.3100(6) 0.0352(18) Uani 1 1 d . .
C2 C 0.6684(7) -0.0628(5) 0.3761(6) 0.0424(19) Uani 1 1 d . .
H2 H 0.6640 -0.0223 0.4225 0.051 Uiso 1 1 calc R U
C3 C 0.5882(6) -0.1160(5) 0.3731(6) 0.0433(19) Uani 1 1 d . .
H3 H 0.5325 -0.1139 0.4219 0.052 Uiso 1 1 calc R U
C4 C 0.5898(7) -0.1720(5) 0.2991(7) 0.044(2) Uani 1 1 d . .
H4 H 0.5318 -0.2054 0.2930 0.053 Uiso 1 1 calc R U
C5 C 0.6767(6) -0.1793(5) 0.2334(6) 0.0380(18) Uani 1 1 d . .
C6 C 0.7654(6) -0.1292(4) 0.2416(6) 0.0315(16) Uani 1 1 d . .
C7 C 0.8570(6) -0.1541(5) 0.1717(6) 0.0395(18) Uani 1 1 d . .
C8 C 0.7926(6) -0.2050(5) 0.0862(6) 0.0416(19) Uani 1 1 d . .
H8 H 0.7685 -0.1741 0.0239 0.050 Uiso 1 1 calc R U
C9 C 0.6904(6) -0.2322(5) 0.1425(7) 0.047(2) Uani 1 1 d . .
H9A H 0.6266 -0.2315 0.0923 0.056 Uiso 1 1 calc R U
H9B H 0.7011 -0.2823 0.1698 0.056 Uiso 1 1 calc R U
C10 C 0.8605(7) -0.2670(6) 0.0454(8) 0.058(2) Uani 1 1 d . .
H10A H 0.9238 -0.2463 0.0115 0.069 Uiso 1 1 calc R U
H10B H 0.8178 -0.2942 -0.0099 0.069 Uiso 1 1 calc R U
C11 C 0.8995(8) -0.3204(6) 0.1339(10) 0.069(3) Uani 1 1 d . .
H11A H 0.9691 -0.3414 0.1151 0.083 Uiso 1 1 calc R U
H11B H 0.8472 -0.3607 0.1378 0.083 Uiso 1 1 calc R U
C12 C 0.9131(8) -0.2834(5) 0.2453(9) 0.064(3) Uani 1 1 d . .
H12A H 0.8447 -0.2871 0.2818 0.077 Uiso 1 1 calc R U
H12B H 0.9688 -0.3097 0.2890 0.077 Uiso 1 1 calc R U
C13 C 0.9443(6) -0.2049(5) 0.2375(7) 0.047(2) Uani 1 1 d . .
H13 H 0.9545 -0.1851 0.3115 0.056 Uiso 1 1 calc R U
C14 C 1.0541(7) -0.1934(6) 0.1778(10) 0.065(3) Uani 1 1 d . .
H14A H 1.1159 -0.1882 0.2299 0.078 Uiso 1 1 calc R U
H14B H 1.0677 -0.2346 0.1297 0.078 Uiso 1 1 calc R U
C15 C 1.0352(7) -0.1225(5) 0.1140(8) 0.054(2) Uani 1 1 d . .
C16 C 1.1132(8) -0.0839(7) 0.0570(11) 0.082(4) Uani 1 1 d . .
H16 H 1.1844 -0.1016 0.0530 0.099 Uiso 1 1 calc R U
C17 C 1.0814(9) -0.0200(7) 0.0077(11) 0.087(4) Uani 1 1 d . .
H17 H 1.1305 0.0051 -0.0345 0.104 Uiso 1 1 calc R U
C18 C 0.9770(8) 0.0095(6) 0.0184(9) 0.070(3) Uani 1 1 d . .
H18 H 0.9568 0.0541 -0.0151 0.083 Uiso 1 1 calc R U
C19 C 0.9050(7) -0.0287(5) 0.0793(7) 0.047(2) Uani 1 1 d . .
C20 C 0.9281(6) -0.0980(5) 0.1202(7) 0.0423(19) Uani 1 1 d . .
C21 C 1.0266(7) 0.0621(7) 0.2883(9) 0.074(3) Uani 1 1 d . .
H21A H 1.0813 0.0549 0.2359 0.111 Uiso 1 1 calc R U
H21B H 1.0086 0.0151 0.3198 0.111 Uiso 1 1 calc R U
H21C H 1.0543 0.0950 0.3445 0.111 Uiso 1 1 calc R U
C22 C 0.9451(7) 0.1634(5) 0.1751(9) 0.059(2) Uani 1 1 d . .
H22A H 0.9785 0.1993 0.2239 0.089 Uiso 1 1 calc R U
H22B H 0.8763 0.1823 0.1459 0.089 Uiso 1 1 calc R U
H22C H 0.9926 0.1540 0.1167 0.089 Uiso 1 1 calc R U
C23 C 0.6372(5) 0.3011(4) 0.4661(6) 0.0329(16) Uani 1 1 d . .
C24 C 0.6543(6) 0.2794(5) 0.5735(6) 0.0383(17) Uani 1 1 d . .
H24 H 0.6374 0.2314 0.5950 0.046 Uiso 1 1 calc R U
C25 C 0.6965(6) 0.3297(5) 0.6472(6) 0.045(2) Uani 1 1 d . .
H25 H 0.7043 0.3167 0.7203 0.054 Uiso 1 1 calc R U
C26 C 0.7277(6) 0.3993(5) 0.6151(6) 0.044(2) Uani 1 1 d . .
H26 H 0.7615 0.4318 0.6649 0.053 Uiso 1 1 calc R U
C27 C 0.7081(6) 0.4206(5) 0.5068(7) 0.0417(18) Uani 1 1 d . .
C28 C 0.6553(5) 0.3718(4) 0.4323(6) 0.0331(16) Uani 1 1 d . .
C29 C 0.6263(7) 0.4116(4) 0.3257(6) 0.0346(18) Uani 1 1 d . .
C30 C 0.7106(7) 0.4761(5) 0.3313(7) 0.049(2) Uani 1 1 d . .
H30 H 0.7770 0.4596 0.2969 0.059 Uiso 1 1 calc R U
C31 C 0.7393(8) 0.4901(5) 0.4534(8) 0.054(2) Uani 1 1 d . .
H31A H 0.8169 0.5000 0.4659 0.065 Uiso 1 1 calc R U
H31B H 0.6980 0.5318 0.4800 0.065 Uiso 1 1 calc R U
C32 C 0.6680(9) 0.5456(5) 0.2727(8) 0.062(3) Uani 1 1 d . .
H32A H 0.6507 0.5338 0.1969 0.075 Uiso 1 1 calc R U
H32B H 0.7251 0.5831 0.2753 0.075 Uiso 1 1 calc R U
C33 C 0.5649(9) 0.5773(5) 0.3239(9) 0.068(3) Uani 1 1 d . .
H33A H 0.5871 0.6135 0.3790 0.082 Uiso 1 1 calc R U
H33B H 0.5203 0.6026 0.2680 0.082 Uiso 1 1 calc R U
C34 C 0.4963(8) 0.5170(5) 0.3756(8) 0.059(2) Uani 1 1 d . .
H34A H 0.5197 0.5120 0.4517 0.071 Uiso 1 1 calc R U
H34B H 0.4201 0.5321 0.3721 0.071 Uiso 1 1 calc R U
C35 C 0.5059(7) 0.4438(5) 0.3210(7) 0.046(2) Uani 1 1 d . .
H35 H 0.4594 0.4085 0.3582 0.055 Uiso 1 1 calc R U
C36 C 0.4681(7) 0.4450(6) 0.2013(7) 0.057(2) Uani 1 1 d . .
H36A H 0.3925 0.4290 0.1917 0.068 Uiso 1 1 calc R U
H36B H 0.4746 0.4945 0.1712 0.068 Uiso 1 1 calc R U
C37 C 0.5434(7) 0.3918(5) 0.1473(7) 0.046(2) Uani 1 1 d . .
C38 C 0.5362(8) 0.3647(5) 0.0421(7) 0.052(2) Uani 1 1 d . .
H38 H 0.4816 0.3819 -0.0070 0.062 Uiso 1 1 calc R U
C39 C 0.6093(8) 0.3127(6) 0.0104(7) 0.057(2) Uani 1 1 d . .
H39 H 0.6071 0.2970 -0.0617 0.069 Uiso 1 1 calc R U
C40 C 0.6863(7) 0.2832(5) 0.0837(6) 0.0454(19) Uani 1 1 d . .
H40 H 0.7335 0.2460 0.0626 0.055 Uiso 1 1 calc R U
C41 C 0.6922(6) 0.3099(4) 0.1891(6) 0.0375(17) Uani 1 1 d . .
C42 C 0.6258(6) 0.3686(5) 0.2219(6) 0.0373(18) Uani 1 1 d . .
C43 C 0.8127(8) 0.1261(6) 0.4859(7) 0.060(3) Uani 1 1 d . .
H43A H 0.8821 0.1016 0.4814 0.089 Uiso 1 1 calc R U
H43B H 0.7552 0.0935 0.4596 0.089 Uiso 1 1 calc R U
H43C H 0.8015 0.1390 0.5603 0.089 Uiso 1 1 calc R U
C44 C 0.8931(7) 0.2491(6) 0.4560(9) 0.064(3) Uani 1 1 d . .
H44A H 0.9001 0.2494 0.5341 0.096 Uiso 1 1 calc R U
H44B H 0.8699 0.2973 0.4305 0.096 Uiso 1 1 calc R U
H44C H 0.9626 0.2373 0.4272 0.096 Uiso 1 1 calc R U
C45 C 0.4808(6) 0.1719(5) 0.2069(6) 0.0385(17) Uani 1 1 d . .
H45 H 0.4829 0.2238 0.2305 0.046 Uiso 1 1 calc R U
C46 C 0.4766(5) 0.1219(6) 0.2890(6) 0.0398(18) Uani 1 1 d . .
H46 H 0.4768 0.1449 0.3612 0.048 Uiso 1 1 calc R U
C47 C 0.4240(6) 0.0486(5) 0.2848(7) 0.0427(19) Uani 1 1 d . .
H47A H 0.3458 0.0553 0.2910 0.051 Uiso 1 1 calc R U
H47B H 0.4509 0.0202 0.3475 0.051 Uiso 1 1 calc R U
C48 C 0.4424(6) 0.0031(5) 0.1819(7) 0.0450(19) Uani 1 1 d . .
H48A H 0.4332 -0.0491 0.1982 0.054 Uiso 1 1 calc R U
H48B H 0.3871 0.0166 0.1261 0.054 Uiso 1 1 calc R U
C49 C 0.5543(6) 0.0149(5) 0.1384(6) 0.0391(17) Uani 1 1 d . .
H49 H 0.5984 -0.0304 0.1353 0.047 Uiso 1 1 calc R U
C50 C 0.5780(7) 0.0661(5) 0.0627(6) 0.0414(18) Uani 1 1 d . .
H50 H 0.6350 0.0507 0.0140 0.050 Uiso 1 1 calc R U
C51 C 0.4985(7) 0.1222(6) 0.0137(6) 0.053(2) Uani 1 1 d . .
H51A H 0.4524 0.0978 -0.0418 0.064 Uiso 1 1 calc R U
H51B H 0.5397 0.1604 -0.0219 0.064 Uiso 1 1 calc R U
C52 C 0.4250(6) 0.1593(5) 0.0943(6) 0.045(2) Uani 1 1 d . .
H52A H 0.3605 0.1287 0.1021 0.054 Uiso 1 1 calc R U
H52B H 0.4008 0.2068 0.0648 0.054 Uiso 1 1 calc R U
C53 C 0.2933(15) 0.2749(11) 0.3907(17) 0.147(8) Uani 1 1 d . .
H53A H 0.2731 0.3217 0.4232 0.176 Uiso 1 1 calc R U
H53B H 0.3727 0.2718 0.3933 0.176 Uiso 1 1 calc R U
C54 C 0.0877(16) 0.4578(13) 0.2674(16) 0.152(8) Uani 1 1 d . .
H54A H 0.0539 0.5055 0.2508 0.182 Uiso 1 1 calc R U
H54B H 0.1566 0.4550 0.2317 0.182 Uiso 1 1 calc R U

loop_
_atom_site_aniso_label
_atom_site_aniso_U_11
_atom_site_aniso_U_22
_atom_site_aniso_U_33
_atom_site_aniso_U_23
_atom_site_aniso_U_13
_atom_site_aniso_U_12
Rh1 0.0352(3) 0.0279(3) 0.0306(3) -0.0016(3) 0.00226(18) 0.0021(3)
Cl1 0.203(6) 0.150(5) 0.182(5) 0.018(4) -0.017(4) 0.005(5)
Cl2 0.196(6) 0.259(9) 0.154(5) 0.005(5) 0.011(4) 0.096(6)
Cl3 0.567(19) 0.153(7) 0.203(7) -0.074(6) -0.140(10) 0.046(10)
Cl4 0.215(6) 0.192(7) 0.214(7) 0.025(6) -0.051(5) -0.033(6)
P1 0.0374(10) 0.0291(10) 0.0366(10) 0.0000(8) 0.0060(8) 0.0021(8)
P2 0.0365(10) 0.0265(10) 0.0334(10) -0.0003(8) 0.0014(8) 0.0036(8)
F1 0.109(4) 0.102(5) 0.051(3) -0.011(3) -0.004(3) -0.008(4)
F2 0.151(8) 0.143(9) 0.114(7) 0.039(6) -0.007(6) 0.020(7)
F3 0.130(5) 0.179(10) 0.070(4) -0.042(5) 0.050(4) -0.094(6)
F4 0.132(7) 0.092(6) 0.145(7) -0.020(5) 0.024(6) -0.059(5)
N1 0.041(3) 0.035(5) 0.056(4) -0.001(3) 0.006(3) 0.002(3)
N2 0.048(4) 0.035(4) 0.041(4) -0.004(3) -0.004(3) 0.006(3)
O1 0.042(3) 0.033(3) 0.037(3) -0.002(2) -0.002(2) 0.003(2)
O2 0.048(3) 0.037(3) 0.039(3) -0.002(2) 0.011(2) 0.008(3)
O3 0.040(3) 0.029(3) 0.035(3) -0.002(2) 0.002(2) -0.002(2)
O4 0.038(3) 0.034(3) 0.042(3) -0.001(2) 0.004(2) -0.001(2)
B1 0.067(7) 0.069(9) 0.047(6) 0.005(5) 0.005(5) -0.024(6)
C1 0.045(4) 0.029(4) 0.030(4) 0.004(3) -0.009(3) 0.002(3)
C2 0.059(5) 0.036(4) 0.033(4) 0.003(3) 0.009(3) 0.010(4)
C3 0.047(4) 0.044(5) 0.041(5) 0.006(4) 0.016(3) -0.003(4)
C4 0.043(4) 0.038(5) 0.054(6) 0.009(4) 0.008(4) 0.003(4)
C5 0.031(4) 0.035(5) 0.047(5) -0.003(3) -0.005(3) 0.003(4)
C6 0.035(4) 0.026(4) 0.033(4) 0.004(3) -0.004(3) 0.005(3)
C7 0.039(4) 0.038(5) 0.042(4) -0.009(4) 0.003(3) 0.008(3)
C8 0.044(4) 0.041(5) 0.040(4) -0.014(4) -0.002(3) 0.002(4)
C9 0.038(4) 0.045(5) 0.055(5) -0.018(4) -0.003(4) 0.000(4)
C10 0.044(4) 0.059(6) 0.072(6) -0.033(5) 0.013(4) -0.002(5)
C11 0.059(5) 0.041(6) 0.109(9) -0.018(6) 0.020(5) 0.010(5)
C12 0.056(5) 0.044(6) 0.093(8) 0.012(5) 0.009(5) 0.022(5)
C13 0.048(4) 0.037(5) 0.055(5) -0.006(4) -0.001(4) 0.010(4)
C14 0.039(4) 0.059(7) 0.097(8) -0.017(6) -0.006(5) 0.009(5)
C15 0.044(5) 0.044(5) 0.076(6) -0.016(5) 0.014(4) 0.004(4)
C16 0.051(5) 0.068(8) 0.132(11) -0.034(7) 0.044(6) -0.003(5)
C17 0.075(7) 0.055(7) 0.135(11) 0.012(7) 0.065(7) 0.010(6)
C18 0.080(6) 0.060(7) 0.073(7) 0.000(5) 0.048(5) 0.008(6)
C19 0.046(4) 0.040(5) 0.057(5) -0.007(4) 0.016(4) 0.008(4)
C20 0.040(4) 0.040(5) 0.047(5) -0.007(4) 0.007(3) 0.004(4)
C21 0.039(5) 0.090(8) 0.092(8) 0.001(7) -0.008(5) -0.001(5)
C22 0.056(5) 0.046(5) 0.078(7) 0.005(5) 0.021(5) -0.004(5)
C23 0.031(3) 0.030(4) 0.038(4) -0.001(3) 0.004(3) 0.006(3)
C24 0.044(4) 0.036(4) 0.035(4) 0.002(3) 0.002(3) 0.011(4)
C25 0.049(4) 0.057(6) 0.028(4) 0.000(4) -0.006(3) 0.019(4)
C26 0.046(4) 0.045(5) 0.040(4) -0.008(4) -0.012(3) 0.015(4)
C27 0.043(4) 0.033(4) 0.049(5) -0.004(4) 0.000(3) 0.008(4)
C28 0.031(3) 0.033(4) 0.036(4) 0.002(3) 0.002(3) 0.015(3)
C29 0.047(4) 0.019(4) 0.037(4) 0.001(3) -0.001(3) 0.000(3)
C30 0.059(5) 0.038(5) 0.050(5) 0.004(4) 0.000(4) -0.001(4)
C31 0.064(5) 0.036(5) 0.062(6) -0.011(4) 0.000(4) -0.008(4)
C32 0.093(7) 0.029(5) 0.064(6) 0.011(4) -0.005(5) -0.007(5)
C33 0.095(7) 0.037(5) 0.071(7) 0.006(5) -0.006(6) 0.016(5)
C34 0.072(6) 0.051(6) 0.053(5) 0.001(4) -0.004(4) 0.030(5)
C35 0.048(4) 0.035(5) 0.054(5) 0.008(4) 0.006(4) 0.011(4)
C36 0.060(5) 0.051(6) 0.058(6) 0.004(4) -0.006(4) 0.019(5)
C37 0.054(5) 0.040(5) 0.043(5) 0.006(4) -0.001(4) -0.002(4)
C38 0.070(6) 0.042(5) 0.043(5) 0.007(4) -0.011(4) -0.003(5)
C39 0.091(7) 0.055(6) 0.027(4) 0.003(4) 0.003(4) -0.015(5)
C40 0.062(5) 0.034(4) 0.042(5) 0.002(4) 0.017(4) 0.002(4)
C41 0.046(4) 0.029(4) 0.038(4) 0.008(3) 0.006(3) -0.001(3)
C42 0.052(5) 0.029(4) 0.031(4) 0.007(3) 0.005(3) -0.001(4)
C43 0.084(6) 0.052(7) 0.042(4) 0.001(4) -0.012(4) 0.020(5)
C44 0.054(5) 0.056(6) 0.079(7) -0.010(5) -0.015(5) 0.002(5)
C45 0.042(4) 0.033(4) 0.041(4) -0.002(4) 0.007(3) 0.008(3)
C46 0.033(3) 0.052(6) 0.036(3) -0.002(4) 0.007(3) 0.000(4)
C47 0.033(4) 0.041(5) 0.055(5) 0.002(4) 0.009(3) -0.006(4)
C48 0.049(4) 0.043(5) 0.042(5) 0.003(4) -0.004(4) -0.004(4)
C49 0.048(4) 0.028(4) 0.041(4) -0.012(3) -0.001(3) 0.000(4)
C50 0.053(4) 0.045(5) 0.026(4) -0.009(3) -0.001(3) 0.002(4)
C51 0.070(5) 0.057(6) 0.033(4) 0.000(5) -0.008(3) -0.002(5)
C52 0.044(4) 0.043(5) 0.046(5) 0.006(4) -0.011(4) 0.006(4)
C53 0.144(14) 0.110(14) 0.183(19) -0.062(14) -0.031(14) 0.015(12)
C54 0.134(14) 0.154(19) 0.163(17) 0.046(15) -0.036(13) -0.018(14)

loop_
_atom_type_symbol
_atom_type_description
_atom_type_scat_dispersion_real
_atom_type_scat_dispersion_imag
_atom_type_scat_source
C C 0.0033 0.0016 'International Tables Vol C Tables 4.2.6.8 and 6.1.1.4'
H H 0.0000 0.0000 'International Tables Vol C Tables 4.2.6.8 and 6.1.1.4'
N N 0.0061 0.0033 'International Tables Vol C Tables 4.2.6.8 and 6.1.1.4'
O O 0.0106 0.0060 'International Tables Vol C Tables 4.2.6.8 and 6.1.1.4'
B B 0.0013 0.0007 'International Tables Vol C Tables 4.2.6.8 and 6.1.1.4'
F F 0.0171 0.0103 'International Tables Vol C Tables 4.2.6.8 and 6.1.1.4'
P P 0.1023 0.0942 'International Tables Vol C Tables 4.2.6.8 and 6.1.1.4'
Cl Cl 0.1484 0.1585 'International Tables Vol C Tables 4.2.6.8 and 6.1.1.4'
Rh Rh -1.1178 0.9187 'International Tables Vol C Tables 4.2.6.8 and 6.1.1.4'

loop_
_geom_angle_atom_site_label_1
_geom_angle_atom_site_label_2
_geom_angle_atom_site_label_3
_geom_angle
C46 Rh1 C45 35.2(3)
C46 Rh1 P2 93.3(2)
C45 Rh1 P2 90.2(2)
C46 Rh1 C50 93.0(3)
C45 Rh1 C50 79.7(3)
P2 Rh1 C50 152.2(2)
C46 Rh1 P1 151.0(2)
C45 Rh1 P1 172.0(2)
P2 Rh1 P1 93.80(7)
C50 Rh1 P1 93.6(2)
C46 Rh1 C49 78.6(3)
C45 Rh1 C49 85.7(3)
P2 Rh1 C49 170.8(2)
C50 Rh1 C49 34.5(3)
P1 Rh1 C49 91.3(2)
O1 P1 O2 102.3(3)
O1 P1 N1 96.8(3)
O2 P1 N1 109.5(3)
O1 P1 Rh1 114.6(2)
O2 P1 Rh1 107.5(2)
N1 P1 Rh1 123.9(2)
O4 P2 N2 98.5(3)
O4 P2 O3 100.7(3)
N2 P2 O3 108.8(3)
O4 P2 Rh1 116.1(2)
N2 P2 Rh1 122.6(3)
O3 P2 Rh1 107.85(19)
C22 N1 C21 114.8(7)
C22 N1 P1 118.6(6)
C21 N1 P1 125.5(6)
C43 N2 C44 114.2(7)
C43 N2 P2 118.7(6)
C44 N2 P2 126.2(6)
C1 O1 P1 118.1(4)
C19 O2 P1 115.4(5)
C23 O3 P2 116.4(4)
C41 O4 P2 116.8(4)
F1 B1 F4 109.5(10)
F1 B1 F3 109.1(9)
F4 B1 F3 109.4(11)
F1 B1 F2 108.0(10)
F4 B1 F2 110.3(10)
F3 B1 F2 110.6(10)
C6 C1 C2 121.6(7)
C6 C1 O1 119.8(7)
C2 C1 O1 118.4(7)
C3 C2 C1 119.7(7)
C3 C2 H2 120.1
C1 C2 H2 120.1
C4 C3 C2 120.2(7)
C4 C3 H3 119.9
C2 C3 H3 119.9
C3 C4 C5 120.2(8)
C3 C4 H4 119.9
C5 C4 H4 119.9
C4 C5 C6 120.6(7)
C4 C5 C9 128.7(7)
C6 C5 C9 110.5(7)
C1 C6 C5 117.1(7)
C1 C6 C7 132.0(7)
C5 C6 C7 110.9(6)
C20 C7 C6 120.1(7)
C20 C7 C8 113.1(6)
C6 C7 C8 101.1(6)
C20 C7 C13 102.4(6)
C6 C7 C13 112.2(6)
C8 C7 C13 107.7(7)
C10 C8 C9 112.9(7)
C10 C8 C7 113.0(6)
C9 C8 C7 105.9(6)
C10 C8 H8 108.2
C9 C8 H8 108.2
C7 C8 H8 108.2
C5 C9 C8 105.0(7)
C5 C9 H9A 110.7
C8 C9 H9A 110.7
C5 C9 H9B 110.7
C8 C9 H9B 110.7
H9A C9 H9B 108.8
C8 C10 C11 113.3(8)
C8 C10 H10A 108.9
C11 C10 H10A 108.9
C8 C10 H10B 108.9
C11 C10 H10B 108.9
H10A C10 H10B 107.7
C10 C11 C12 112.7(8)
C10 C11 H11A 109.0
C12 C11 H11A 109.0
C10 C11 H11B 109.0
C12 C11 H11B 109.0
H11A C11 H11B 107.8
C13 C12 C11 112.3(9)
C13 C12 H12A 109.2
C11 C12 H12A 109.2
C13 C12 H12B 109.2
C11 C12 H12B 109.2
H12A C12 H12B 107.9
C12 C13 C14 112.9(8)
C12 C13 C7 114.6(7)
C14 C13 C7 104.6(7)
C12 C13 H13 108.2
C14 C13 H13 108.2
C7 C13 H13 108.2
C15 C14 C13 104.0(7)
C15 C14 H14A 111.0
C13 C14 H14A 111.0
C15 C14 H14B 111.0
C13 C14 H14B 111.0
H14A C14 H14B 109.0
C20 C15 C16 122.5(10)
C20 C15 C14 111.2(8)
C16 C15 C14 126.2(9)
C17 C16 C15 117.5(9)
C17 C16 H16 121.2
C15 C16 H16 121.2
C16 C17 C18 121.9(10)
C16 C17 H17 119.1
C18 C17 H17 119.1
C19 C18 C17 118.4(10)
C19 C18 H18 120.8
C17 C18 H18 120.8
C18 C19 C20 122.2(8)
C18 C19 O2 118.0(8)
C20 C19 O2 119.8(7)
C19 C20 C15 116.6(8)
C19 C20 C7 131.2(7)
C15 C20 C7 112.2(8)
N1 C21 H21A 109.5
N1 C21 H21B 109.5
H21A C21 H21B 109.5
N1 C21 H21C 109.5
H21A C21 H21C 109.5
H21B C21 H21C 109.5
N1 C22 H22A 109.5
N1 C22 H22B 109.5
H22A C22 H22B 109.5
N1 C22 H22C 109.5
H22A C22 H22C 109.5
H22B C22 H22C 109.5
C28 C23 C24 122.5(7)
C28 C23 O3 120.0(6)
C24 C23 O3 117.3(7)
C25 C24 C23 118.7(8)
C25 C24 H24 120.6
C23 C24 H24 120.6
C24 C25 C26 121.1(7)
C24 C25 H25 119.5
C26 C25 H25 119.5
C25 C26 C27 119.3(7)
C25 C26 H26 120.4
C27 C26 H26 120.4
C26 C27 C28 120.1(8)
C26 C27 C31 128.6(8)
C28 C27 C31 111.2(7)
C23 C28 C27 117.6(7)
C23 C28 C29 132.1(7)
C27 C28 C29 110.3(7)
C42 C29 C28 118.9(6)
C42 C29 C30 113.7(7)
C28 C29 C30 100.9(6)
C42 C29 C35 101.2(6)
C28 C29 C35 112.5(6)
C30 C29 C35 109.9(6)
C32 C30 C31 112.4(8)
C32 C30 C29 112.6(7)
C31 C30 C29 106.5(7)
C32 C30 H30 108.4
C31 C30 H30 108.4
C29 C30 H30 108.4
C27 C31 C30 104.0(7)
C27 C31 H31A 110.9
C30 C31 H31A 110.9
C27 C31 H31B 110.9
C30 C31 H31B 110.9
H31A C31 H31B 109.0
C30 C32 C33 112.2(8)
C30 C32 H32A 109.2
C33 C32 H32A 109.2
C30 C32 H32B 109.2
C33 C32 H32B 109.2
H32A C32 H32B 107.9
C34 C33 C32 112.4(8)
C34 C33 H33A 109.1
C32 C33 H33A 109.1
C34 C33 H33B 109.1
C32 C33 H33B 109.1
H33A C33 H33B 107.9
C35 C34 C33 112.7(8)
C35 C34 H34A 109.1
C33 C34 H34A 109.1
C35 C34 H34B 109.1
C33 C34 H34B 109.1
H34A C34 H34B 107.8
C34 C35 C36 113.4(7)
C34 C35 C29 113.8(7)
C36 C35 C29 106.2(7)
C34 C35 H35 107.7
C36 C35 H35 107.7
C29 C35 H35 107.7
C37 C36 C35 104.7(7)
C37 C36 H36A 110.8
C35 C36 H36A 110.8
C37 C36 H36B 110.8
C35 C36 H36B 110.8
H36A C36 H36B 108.9
C38 C37 C42 121.5(8)
C38 C37 C36 128.7(8)
C42 C37 C36 109.8(7)
C39 C38 C37 119.8(8)
C39 C38 H38 120.1
C37 C38 H38 120.1
C38 C39 C40 120.9(8)
C38 C39 H39 119.5
C40 C39 H39 119.5
C39 C40 C41 118.9(8)
C39 C40 H40 120.6
C41 C40 H40 120.6
C40 C41 O4 119.5(7)
C40 C41 C42 121.8(7)
O4 C41 C42 118.6(7)
C37 C42 C41 116.5(7)
C37 C42 C29 112.4(7)
C41 C42 C29 131.1(7)
N2 C43 H43A 109.5
N2 C43 H43B 109.5
H43A C43 H43B 109.5
N2 C43 H43C 109.5
H43A C43 H43C 109.5
H43B C43 H43C 109.5
N2 C44 H44A 109.5
N2 C44 H44B 109.5
H44A C44 H44B 109.5
N2 C44 H44C 109.5
H44A C44 H44C 109.5
H44B C44 H44C 109.5
C46 C45 C52 123.0(8)
C46 C45 Rh1 71.3(4)
C52 C45 Rh1 111.5(5)
C46 C45 H45 114.5
C52 C45 H45 114.5
Rh1 C45 H45 114.5
C45 C46 C47 127.1(7)
C45 C46 Rh1 73.5(4)
C47 C46 Rh1 108.9(6)
C45 C46 H46 113.2
C47 C46 H46 113.2
Rh1 C46 H46 113.2
C46 C47 C48 115.4(7)
C46 C47 H47A 108.4
C48 C47 H47A 108.4
C46 C47 H47B 108.4
C48 C47 H47B 108.4
H47A C47 H47B 107.5
C49 C48 C47 112.9(7)
C49 C48 H48A 109.0
C47 C48 H48A 109.0
C49 C48 H48B 109.0
C47 C48 H48B 109.0
H48A C48 H48B 107.8
C50 C49 C48 124.7(8)
C50 C49 Rh1 71.4(4)
C48 C49 Rh1 111.2(5)
C50 C49 H49 114.0
C48 C49 H49 114.0
Rh1 C49 H49 114.0
C49 C50 C51 125.3(8)
C49 C50 Rh1 74.1(4)
C51 C50 Rh1 107.2(5)
C49 C50 H50 114.2
C51 C50 H50 114.2
Rh1 C50 H50 114.2
C50 C51 C52 115.0(6)
C50 C51 H51A 108.5
C52 C51 H51A 108.5
C50 C51 H51B 108.5
C52 C51 H51B 108.5
H51A C51 H51B 107.5
C51 C52 C45 113.8(6)
C51 C52 H52A 108.8
C45 C52 H52A 108.8
C51 C52 H52B 108.8
C45 C52 H52B 108.8
H52A C52 H52B 107.7
Cl2 C53 Cl1 110.1(11)
Cl2 C53 H53A 109.6
Cl1 C53 H53A 109.6
Cl2 C53 H53B 109.6
Cl1 C53 H53B 109.6
H53A C53 H53B 108.1
Cl4 C54 Cl3 105.5(12)
Cl4 C54 H54A 110.6
Cl3 C54 H54A 110.6
Cl4 C54 H54B 110.6
Cl3 C54 H54B 110.6
H54A C54 H54B 108.8

loop_
_geom_bond_atom_site_label_1
_geom_bond_atom_site_label_2
_geom_bond_distance
Rh1 C46 2.229(6)
Rh1 C45 2.257(7)
Rh1 P2 2.261(2)
Rh1 C50 2.263(7)
Rh1 P1 2.2901(19)
Rh1 C49 2.296(7)
Cl1 C53 1.89(2)
Cl2 C53 1.567(19)
Cl3 C54 1.76(2)
Cl4 C54 1.74(2)
P1 O1 1.625(5)
P1 O2 1.626(5)
P1 N1 1.631(6)
P2 O4 1.609(6)
P2 N2 1.614(6)
P2 O3 1.642(5)
F1 B1 1.338(13)
F2 B1 1.358(15)
F3 B1 1.353(13)
F4 B1 1.350(15)
N1 C22 1.454(11)
N1 C21 1.486(11)
N2 C43 1.460(11)
N2 C44 1.470(11)
O1 C1 1.399(9)
O2 C19 1.404(9)
O3 C23 1.413(9)
O4 C41 1.395(9)
C1 C6 1.374(11)
C1 C2 1.375(11)
C2 C3 1.371(12)
C2 H2 0.9300
C3 C4 1.358(12)
C3 H3 0.9300
C4 C5 1.372(11)
C4 H4 0.9300
C5 C6 1.410(11)
C5 C9 1.483(11)
C6 C7 1.512(10)
C7 C20 1.494(11)
C7 C8 1.576(11)
C7 C13 1.596(11)
C8 C10 1.493(11)
C8 C9 1.537(11)
C8 H8 0.9800
C9 H9A 0.9700
C9 H9B 0.9700
C10 C11 1.512(15)
C10 H10A 0.9700
C10 H10B 0.9700
C11 C12 1.524(15)
C11 H11A 0.9700
C11 H11B 0.9700
C12 C13 1.469(14)
C12 H12A 0.9700
C12 H12B 0.9700
C13 C14 1.574(13)
C13 H13 0.9800
C14 C15 1.510(15)
C14 H14A 0.9700
C14 H14B 0.9700
C15 C20 1.387(11)
C15 C16 1.396(14)
C16 C17 1.350(17)
C16 H16 0.9300
C17 C18 1.394(14)
C17 H17 0.9300
C18 C19 1.368(13)
C18 H18 0.9300
C19 C20 1.371(12)
C21 H21A 0.9600
C21 H21B 0.9600
C21 H21C 0.9600
C22 H22A 0.9600
C22 H22B 0.9600
C22 H22C 0.9600
C23 C28 1.361(11)
C23 C24 1.383(10)
C24 C25 1.365(12)
C24 H24 0.9300
C25 C26 1.373(13)
C25 H25 0.9300
C26 C27 1.396(11)
C26 H26 0.9300
C27 C28 1.404(11)
C27 C31 1.473(12)
C28 C29 1.520(10)
C29 C42 1.493(11)
C29 C30 1.552(12)
C29 C35 1.580(11)
C30 C32 1.523(12)
C30 C31 1.546(12)
C30 H30 0.9800
C31 H31A 0.9700
C31 H31B 0.9700
C32 C33 1.545(14)
C32 H32A 0.9700
C32 H32B 0.9700
C33 C34 1.530(15)
C33 H33A 0.9700
C33 H33B 0.9700
C34 C35 1.487(13)
C34 H34A 0.9700
C34 H34B 0.9700
C35 C36 1.522(12)
C35 H35 0.9800
C36 C37 1.505(12)
C36 H36A 0.9700
C36 H36B 0.9700
C37 C38 1.381(12)
C37 C42 1.393(10)
C38 C39 1.365(14)
C38 H38 0.9300
C39 C40 1.378(12)
C39 H39 0.9300
C40 C41 1.381(11)
C40 H40 0.9300
C41 C42 1.405(11)
C43 H43A 0.9600
C43 H43B 0.9600
C43 H43C 0.9600
C44 H44A 0.9600
C44 H44B 0.9600
C44 H44C 0.9600
C45 C46 1.356(11)
C45 C52 1.529(11)
C45 H45 0.9800
C46 C47 1.468(12)
C46 H46 0.9800
C47 C48 1.533(12)
C47 H47A 0.9700
C47 H47B 0.9700
C48 C49 1.507(11)
C48 H48A 0.9700
C48 H48B 0.9700
C49 C50 1.352(12)
C49 H49 0.9800
C50 C51 1.507(12)
C50 H50 0.9800
C51 C52 1.523(12)
C51 H51A 0.9700
C51 H51B 0.9700
C52 H52A 0.9700
C52 H52B 0.9700
C53 H53A 0.9700
C53 H53B 0.9700
C54 H54A 0.9700
C54 H54B 0.9700

loop_
_geom_hbond_atom_site_label_D
_geom_hbond_atom_site_label_H
_geom_hbond_atom_site_label_A
_geom_hbond_distance_DH
_geom_hbond_distance_HA
_geom_hbond_distance_DA
_geom_hbond_angle_DHA
_geom_hbond_site_symmetry_A
C54 H54B F4 0.97 2.64 3.32(2) 127.9 2_656
C43 H43C F3 0.96 2.41 3.324(10) 159.4 .
C40 H40 F1 0.93 2.48 3.325(11) 151.7 1_554
C21 H21B O1 0.96 2.22 2.752(11) 113.5 .

loop_
_geom_torsion_atom_site_label_1
_geom_torsion_atom_site_label_2
_geom_torsion_atom_site_label_3
_geom_torsion_atom_site_label_4
_geom_torsion
O1 P1 N1 C22 -174.3(6)
O2 P1 N1 C22 80.0(7)
Rh1 P1 N1 C22 -48.5(7)
O1 P1 N1 C21 18.2(8)
O2 P1 N1 C21 -87.4(8)
Rh1 P1 N1 C21 144.0(7)
O4 P2 N2 C43 -169.4(6)
O3 P2 N2 C43 86.2(6)
Rh1 P2 N2 C43 -40.8(7)
O4 P2 N2 C44 22.1(8)
O3 P2 N2 C44 -82.3(8)
Rh1 P2 N2 C44 150.7(6)
O2 P1 O1 C1 -58.1(6)
N1 P1 O1 C1 -169.9(5)
Rh1 P1 O1 C1 57.9(5)
O1 P1 O2 C19 -64.2(6)
N1 P1 O2 C19 37.7(6)
Rh1 P1 O2 C19 174.7(5)
O4 P2 O3 C23 -63.0(5)
N2 P2 O3 C23 39.9(6)
Rh1 P2 O3 C23 174.9(4)
N2 P2 O4 C41 -172.1(5)
O3 P2 O4 C41 -61.0(5)
Rh1 P2 O4 C41 55.1(5)
P1 O1 C1 C6 83.9(7)
P1 O1 C1 C2 -91.1(7)
C6 C1 C2 C3 -1.0(11)
O1 C1 C2 C3 173.9(7)
C1 C2 C3 C4 -5.4(12)
C2 C3 C4 C5 5.8(13)
C3 C4 C5 C6 0.1(12)
C3 C4 C5 C9 -174.7(9)
C2 C1 C6 C5 6.6(11)
O1 C1 C6 C5 -168.2(6)
C2 C1 C6 C7 -172.1(7)
O1 C1 C6 C7 13.1(12)
C4 C5 C6 C1 -6.1(11)
C9 C5 C6 C1 169.5(7)
C4 C5 C6 C7 172.8(7)
C9 C5 C6 C7 -11.6(9)
C1 C6 C7 C20 -33.4(12)
C5 C6 C7 C20 147.9(7)
C1 C6 C7 C8 -158.6(8)
C5 C6 C7 C8 22.7(8)
C1 C6 C7 C13 86.9(10)
C5 C6 C7 C13 -91.8(8)
C20 C7 C8 C10 80.9(9)
C6 C7 C8 C10 -149.3(7)
C13 C7 C8 C10 -31.5(10)
C20 C7 C8 C9 -154.9(7)
C6 C7 C8 C9 -25.1(8)
C13 C7 C8 C9 92.7(7)
C4 C5 C9 C8 169.7(8)
C6 C5 C9 C8 -5.5(9)
C10 C8 C9 C5 143.7(7)
C7 C8 C9 C5 19.5(9)
C9 C8 C10 C11 -58.1(10)
C7 C8 C10 C11 62.2(10)
C8 C10 C11 C12 -28.8(11)
C10 C11 C12 C13 -31.0(11)
C11 C12 C13 C14 -58.2(10)
C11 C12 C13 C7 61.4(10)
C20 C7 C13 C12 -147.4(8)
C6 C7 C13 C12 82.4(9)
C8 C7 C13 C12 -27.9(10)
C20 C7 C13 C14 -23.3(8)
C6 C7 C13 C14 -153.5(7)
C8 C7 C13 C14 96.1(8)
C12 C13 C14 C15 143.6(8)
C7 C13 C14 C15 18.4(9)
C13 C14 C15 C20 -6.5(11)
C13 C14 C15 C16 172.3(10)
C20 C15 C16 C17 0.8(17)
C14 C15 C16 C17 -177.8(11)
C15 C16 C17 C18 4(2)
C16 C17 C18 C19 -1.1(19)
C17 C18 C19 C20 -6.9(16)
C17 C18 C19 O2 170.9(9)
P1 O2 C19 C18 -91.3(9)
P1 O2 C19 C20 86.5(8)
C18 C19 C20 C15 11.2(14)
O2 C19 C20 C15 -166.6(8)
C18 C19 C20 C7 -168.5(9)
O2 C19 C20 C7 13.7(14)
C16 C15 C20 C19 -8.1(14)
C14 C15 C20 C19 170.7(8)
C16 C15 C20 C7 171.7(9)
C14 C15 C20 C7 -9.6(11)
C6 C7 C20 C19 -34.4(12)
C8 C7 C20 C19 84.9(10)
C13 C7 C20 C19 -159.5(9)
C6 C7 C20 C15 145.9(7)
C8 C7 C20 C15 -94.8(8)
C13 C7 C20 C15 20.8(9)
P2 O3 C23 C28 83.4(7)
P2 O3 C23 C24 -90.9(7)
C28 C23 C24 C25 -3.6(11)
O3 C23 C24 C25 170.5(6)
C23 C24 C25 C26 -3.9(12)
C24 C25 C26 C27 5.0(12)
C25 C26 C27 C28 1.1(11)
C25 C26 C27 C31 -176.5(8)
C24 C23 C28 C27 9.4(10)
O3 C23 C28 C27 -164.6(6)
C24 C23 C28 C29 -168.9(7)
O3 C23 C28 C29 17.2(11)
C26 C27 C28 C23 -8.0(11)
C31 C27 C28 C23 170.0(7)
C26 C27 C28 C29 170.6(7)
C31 C27 C28 C29 -11.4(9)
C23 C28 C29 C42 -33.5(12)
C27 C28 C29 C42 148.2(7)
C23 C28 C29 C30 -158.5(8)
C27 C28 C29 C30 23.2(8)
C23 C28 C29 C35 84.5(10)
C27 C28 C29 C35 -93.9(8)
C42 C29 C30 C32 81.9(9)
C28 C29 C30 C32 -149.7(8)
C35 C29 C30 C32 -30.7(10)
C42 C29 C30 C31 -154.5(7)
C28 C29 C30 C31 -26.0(8)
C35 C29 C30 C31 92.9(8)
C26 C27 C31 C30 171.8(8)
C28 C27 C31 C30 -6.0(9)
C32 C30 C31 C27 144.2(8)
C29 C30 C31 C27 20.5(9)
C31 C30 C32 C33 -58.4(11)
C29 C30 C32 C33 61.9(11)
C30 C32 C33 C34 -29.8(12)
C32 C33 C34 C35 -29.5(11)
C33 C34 C35 C36 -60.3(10)
C33 C34 C35 C29 61.2(10)
C42 C29 C35 C34 -149.1(7)
C28 C29 C35 C34 82.9(9)
C30 C29 C35 C34 -28.6(9)
C42 C29 C35 C36 -23.7(8)
C28 C29 C35 C36 -151.7(7)
C30 C29 C35 C36 96.8(8)
C34 C35 C36 C37 145.0(8)
C29 C35 C36 C37 19.3(9)
C35 C36 C37 C38 170.7(9)
C35 C36 C37 C42 -7.1(10)
C42 C37 C38 C39 1.7(13)
C36 C37 C38 C39 -175.8(9)
C37 C38 C39 C40 4.1(14)
C38 C39 C40 C41 -3.3(13)
C39 C40 C41 O4 173.2(7)
C39 C40 C41 C42 -3.3(12)
P2 O4 C41 C40 -86.7(8)
P2 O4 C41 C42 89.9(8)
C38 C37 C42 C41 -7.8(12)
C36 C37 C42 C41 170.1(7)
C38 C37 C42 C29 172.9(8)
C36 C37 C42 C29 -9.2(10)
C40 C41 C42 C37 8.6(11)
O4 C41 C42 C37 -167.9(7)
C40 C41 C42 C29 -172.3(8)
O4 C41 C42 C29 11.2(12)
C28 C29 C42 C37 144.1(7)
C30 C29 C42 C37 -97.4(8)
C35 C29 C42 C37 20.4(9)
C28 C29 C42 C41 -35.1(12)
C30 C29 C42 C41 83.5(10)
C35 C29 C42 C41 -158.7(8)
C52 C45 C46 C47 2.4(12)
Rh1 C45 C46 C47 -101.6(8)
C52 C45 C46 Rh1 103.9(7)
C45 C46 C47 C48 42.6(11)
Rh1 C46 C47 C48 -40.7(8)
C46 C47 C48 C49 34.7(10)
C47 C48 C49 C50 -92.0(9)
C47 C48 C49 Rh1 -10.5(9)
C48 C49 C50 C51 3.3(13)
Rh1 C49 C50 C51 -100.1(8)
C48 C49 C50 Rh1 103.4(7)
C49 C50 C51 C52 42.5(12)
Rh1 C50 C51 C52 -39.9(9)
C50 C51 C52 C45 34.5(11)
C46 C45 C52 C51 -91.4(10)
Rh1 C45 C52 C51 -10.3(9)
